data_2101475
loop_
_publ_author_name
'Luo, J.'
'Ruble, J. R.'
'Craven, B. M.'
'McMullan, R. K.'

_publ_section_title
;
 Effects of H/D substitution on thermal vibrations in piperazinium
 hexanoate-h~11~,d~11~
;
_journal_issue 2
_journal_name_full 'Acta Crystallographica Section B'
_journal_page_first 357
_journal_page_last 368
_journal_paper_doi 10.1107/S0108768195011025
_journal_volume 52
_journal_year 1996
_chemical_formula_moiety '0.5(C4 H12 N2), C6 D11 O2'
_chemical_formula_sum 'C8 H6 D11 N O2'
_space_group_IT_number 2
_space_group_name_Hall '-P 1'
_space_group_name_H-M_alt 'P -1'
_symmetry_cell_setting triclinic
_symmetry_space_group_name_Hall '-P 1'
_symmetry_space_group_name_H-M 'P -1'
_cell_angle_alpha 105.81(2)
_cell_angle_beta 93.66(2)
_cell_angle_gamma 97.66(2)
_cell_formula_units_Z 2
_cell_length_a 5.7500(10)
_cell_length_b 7.486(2)
_cell_length_c 10.622(4)
_cell_measurement_temperature 15
_cell_volume 433.6(2)
_diffrn_radiation_probe neutron
_diffrn_radiation_type neutron
_diffrn_radiation_wavelength 1.04620(10)
_diffrn_reflns_av_R_equivalents 0.010
_diffrn_reflns_limit_h_max 8
_diffrn_reflns_limit_h_min -8
_diffrn_reflns_limit_k_max 11
_diffrn_reflns_limit_k_min -11
_diffrn_reflns_limit_l_max 16
_diffrn_reflns_limit_l_min -16
_diffrn_reflns_number 3657
_exptl_absorpt_coefficient_mu 0.116
_exptl_absorpt_correction_T_max .854
_exptl_absorpt_correction_T_min .748
_exptl_crystal_density_diffrn 1.226
_exptl_crystal_density_meas 1.305
_exptl_crystal_size_max 3.4
_exptl_crystal_size_mid 1.6
_exptl_crystal_size_min 1.6
_refine_ls_goodness_of_fit_obs 1.373
_refine_ls_number_parameters 270
_refine_ls_number_reflns 3235
_refine_ls_R_factor_obs 0.035
_refine_ls_structure_factor_coef Fsqd
_refine_ls_wR_factor_obs 0.049
_reflns_number_observed 3509
_reflns_number_total 3657
_cod_data_source_file bk0025.cif
_cod_data_source_block bk0025b
_cod_depositor_comments
;
 Adding the _atom_site_type_symbol data item.

 Antanas Vaitkus,
 2017-01-19
;
_cod_original_cell_volume 433.59
_cod_original_formula_sum 'C8 H6 D11 N1 O2'
_cod_database_code 2101475

loop_
_space_group_symop_id
_space_group_symop_operation_xyz
1 x,y,z
2 -x,-y,-z

loop_
_atom_site_label
_atom_site_type_symbol
_atom_site_fract_x
_atom_site_fract_y
_atom_site_fract_z
O1 O .47500(10) .21650(10) .92033(6)
O2 O .76910(10) .39070(10) .86053(6)
C1 C .55350(10) .32720(10) .85631(4)
C2 C .37730(10) .37990(10) .76397(5)
C3 C .46400(10) .55720(10) .72571(5)
C4 C .29190(10) .59720(10) .62498(5)
C5 C .37260(10) .78400(10) .59687(5)
C6 C .20430(10) .82460(10) .49488(5)
N N 1.01300(10) .16470(10) .95383(3)
C7 C .97120(10) .17460(10) 1.09183(5)
C8 C .91910(10) -.02500(10) .86430(5)
D21 D .21170(10) .39320(10) .80856(7)
D22 D .33720(10) .25830(10) .67583(7)
D31 D .49530(10) .67590(10) .81542(6)
D32 D .63510(10) .54540(10) .68654(7)
D41 D .11550(10) .59700(10) .65937(7)
D42 D .27090(10) .48280(10) .53284(6)
D51 D .54910(10) .78210(10) .56289(7)
D52 D .39340(10) .89850(10) .68908(7)
D61 D .26390(10) .95980(10) .47815(8)
D62 D .02800(10) .82860(10) .52727(8)
D63 D .1867(2) .71730(10) .40027(7)
HN1 H .9214(2) .2659(2) .92338(11)
HN2 H 1.1976(2) .1960(2) .94439(11)
H71 H .7796(2) .1550(2) 1.09555(12)
H72 H 1.0490(2) .3158(2) 1.15233(12)
H81 H .7268(2) -.0452(2) .86549(13)
H82 H .9602(3) -.0271(2) .76455(11)

loop_
_geom_angle_atom_site_label_1
_geom_angle_atom_site_label_2
_geom_angle_atom_site_label_3
_geom_angle
O1 C1 O2 123.85(5)
O1 C1 C2 117.88(5)
O2 C1 C2 118.22(4)
C1 C2 C3 114.73(4)
C2 C3 C4 113.37(4)
HN1 N HN2 109.07(9)
H71 C7 H72 109.48(10)
H81 C8 H82 108.83(11)

loop_
_geom_bond_atom_site_label_1
_geom_bond_atom_site_label_2
_geom_bond_distance
O1 C1 1.2647(7)
O2 C1 1.2606(8)
C1 C2 1.5280(7)
C2 C3 1.5227(7)
C3 C4 1.5271(7)
C4 C5 1.5271(7)
C5 C6 1.5253(8)
N C7 1.4841(6)
N C8 1.4855(7)
N HN1 1.0836(12)
N HN2 1.0732(12)
C7 H71 1.0966(13)
C7 H72 1.0943(12)
C8 H81 1.0972(13)
C8 H82 1.0966(12)

loop_
_geom_torsion_atom_site_label_1
_geom_torsion_atom_site_label_2
_geom_torsion_atom_site_label_3
_geom_torsion_atom_site_label_4
_geom_torsion
O1 C1 C2 C3 160.86(6)
O2 C1 C2 C3 -21.77(8)
C1 C2 C3 C4 175.41(5)
C2 C3 C4 C5 175.14(5)
C3 C4 C5 C6 179.15(5)
